data_1550025
loop_
_publ_author_name
'Lam, Tsz Lung'
'Ka Chung, Tong'
'Yang, Chen'
'Kwong, Wai-Lun'
'Guan, Xiangguo'
'Li, Ming-De'
'Lo, Vanessa Kar-Yan'
'Chan, Sharon Lai-Fung'
'Phillips, David Lee'
'Lok, Chun-Nam'
'Che, Chi-Ming'

_publ_section_title
;
 Luminescent ruffled iridium(III) porphyrin complexes containing
 N-heterocyclic carbene ligands: structures, spectroscopies and potent
 antitumor activities under dark and light irradiation conditions
;
_journal_name_full 'Chemical Science'
_journal_paper_doi 10.1039/C8SC02920B
_journal_year 2018
_chemical_formula_moiety 'C54 H64 Ir N8, F6 P'
_chemical_formula_sum 'C54 H64 F6 Ir N8 P'
_chemical_formula_weight 1162.32
_chemical_name_systematic
; 
 ? 
;
_space_group_IT_number 15
_symmetry_cell_setting monoclinic
_symmetry_space_group_name_Hall '-C 2yc'
_symmetry_space_group_name_H-M 'C 1 2/c 1'
_atom_sites_solution_hydrogens geom
_atom_sites_solution_primary direct
_atom_sites_solution_secondary difmap
_audit_creation_method SHELXL-97
_audit_update_record
;
2018-05-31 deposited with the CCDC.
2018-09-28 downloaded from the CCDC.
;
_cell_angle_alpha 90.00
_cell_angle_beta 108.004(2)
_cell_angle_gamma 90.00
_cell_formula_units_Z 4
_cell_length_a 17.9784(6)
_cell_length_b 15.1240(6)
_cell_length_c 19.0318(6)
_cell_measurement_reflns_used 213
_cell_measurement_temperature 100(2)
_cell_measurement_theta_max 60
_cell_measurement_theta_min 3
_cell_volume 4921.5(3)
_computing_molecular_graphics 'Olex2 (Dolomanov et al., 2009)'
_computing_publication_material 'Olex2 (Dolomanov et al., 2009)'
_computing_structure_refinement 'SHELXL-97 (Sheldrick, 1997)'
_computing_structure_solution 'SHELXS-97 (Sheldrick, 1990)'
_diffrn_ambient_temperature 100(2)
_diffrn_measured_fraction_theta_full 0.993
_diffrn_measured_fraction_theta_max 0.993
_diffrn_measurement_device_type 'Bruker APEX-II CCD'
_diffrn_measurement_method '\f and \w scans'
_diffrn_radiation_monochromator graphite
_diffrn_radiation_source 'fine-focus sealed tube'
_diffrn_radiation_type CuK\a
_diffrn_radiation_wavelength 1.54178
_diffrn_reflns_av_R_equivalents 0.0527
_diffrn_reflns_av_sigmaI/netI 0.0310
_diffrn_reflns_limit_h_max 16
_diffrn_reflns_limit_h_min -21
_diffrn_reflns_limit_k_max 16
_diffrn_reflns_limit_k_min -17
_diffrn_reflns_limit_l_max 22
_diffrn_reflns_limit_l_min -22
_diffrn_reflns_number 52561
_diffrn_reflns_theta_full 65.90
_diffrn_reflns_theta_max 65.90
_diffrn_reflns_theta_min 3.90
_diffrn_standards_number 0
_exptl_absorpt_coefficient_mu 6.140
_exptl_absorpt_correction_T_max 0.782
_exptl_absorpt_correction_T_min 0.675
_exptl_absorpt_correction_type multi-scan
_exptl_absorpt_process_details SADABS
_exptl_crystal_colour brown
_exptl_crystal_density_diffrn 1.569
_exptl_crystal_density_method 'not measured'
_exptl_crystal_description block
_exptl_crystal_F_000 2360
_exptl_crystal_size_max 0.10
_exptl_crystal_size_mid 0.06
_exptl_crystal_size_min 0.04
_refine_diff_density_max 0.817
_refine_diff_density_min -0.668
_refine_diff_density_rms 0.109
_refine_ls_extinction_method none
_refine_ls_goodness_of_fit_ref 1.111
_refine_ls_hydrogen_treatment constr
_refine_ls_matrix_type full
_refine_ls_number_parameters 340
_refine_ls_number_reflns 4255
_refine_ls_number_restraints 4
_refine_ls_restrained_S_all 1.112
_refine_ls_R_factor_all 0.0298
_refine_ls_R_factor_gt 0.0287
_refine_ls_shift/su_max 0.001
_refine_ls_shift/su_mean 0.000
_refine_ls_structure_factor_coef Fsqd
_refine_ls_weighting_details 'calc w=1/[\s^2^(Fo^2^)+(0.0295P)^2^+19.9949P] where P=(Fo^2^+2Fc^2^)/3'
_refine_ls_weighting_scheme calc
_refine_ls_wR_factor_gt 0.0686
_refine_ls_wR_factor_ref 0.0701
_reflns_number_gt 4124
_reflns_number_total 4255
_reflns_threshold_expression >2sigma(I)
_cod_data_source_file c8sc02920b2.cif
_cod_data_source_block hung146
_cod_original_sg_symbol_H-M 'C 2/c'
_cod_database_code 1550025

loop_
_symmetry_equiv_pos_as_xyz
'x, y, z'
'-x, y, -z+1/2'
'x+1/2, y+1/2, z'
'-x+1/2, y+1/2, -z+1/2'
'-x, -y, -z'
'x, -y, z-1/2'
'-x+1/2, -y+1/2, -z'
'x+1/2, -y+1/2, z-1/2'

loop_
_atom_site_label
_atom_site_type_symbol
_atom_site_fract_x
_atom_site_fract_y
_atom_site_fract_z
_atom_site_U_iso_or_equiv
_atom_site_adp_type
_atom_site_occupancy
_atom_site_symmetry_multiplicity
_atom_site_calc_flag
_atom_site_refinement_flags
_atom_site_disorder_assembly
_atom_site_disorder_group
Ir1 Ir 0.0000 0.158877(10) 0.2500 0.02024(8) Uani 1 2 d S . .
N1 N 0.0000 0.0250(2) 0.2500 0.0304(8) Uani 1 2 d S . .
N2 N 0.07920(15) 0.15919(15) 0.19434(14) 0.0215(5) Uani 1 1 d . . .
N3 N 0.0000 0.2930(2) 0.2500 0.0200(7) Uani 1 2 d S . .
N4 N 0.09088(14) 0.19351(17) 0.41817(14) 0.0230(5) Uani 1 1 d . . .
N5 N 0.16094(16) 0.11145(17) 0.37018(15) 0.0273(6) Uani 1 1 d . . .
C1 C 0.0276(3) -0.0274(2) 0.2053(2) 0.0416(9) Uani 1 1 d . . .
C2A C 0.0029(4) -0.1175(4) 0.2088(4) 0.0273(6) Uani 0.560(5) 1 d PD . 1
C2B C 0.0341(5) -0.1204(5) 0.2394(5) 0.0273(6) Uani 0.440(5) 1 d PD . 2
C3 C 0.0671(2) 0.0043(2) 0.1574(2) 0.0369(8) Uani 1 1 d . . .
H3 H 0.0762 -0.0368 0.1232 0.044 Uiso 1 1 calc R . .
C4 C 0.09418(18) 0.0898(2) 0.15500(17) 0.0253(6) Uani 1 1 d . . .
C5 C 0.15073(19) 0.1181(2) 0.11887(18) 0.0279(7) Uani 1 1 d . . .
C6 C 0.17117(18) 0.2026(2) 0.14113(18) 0.0274(7) Uani 1 1 d . . .
C7 C 0.12441(17) 0.2295(2) 0.18733(17) 0.0239(6) Uani 1 1 d . . .
C8 C 0.11570(18) 0.3151(2) 0.21051(16) 0.0245(6) Uani 1 1 d . . .
H8 H 0.1551 0.3565 0.2095 0.029 Uiso 1 1 calc R . .
C9 C 0.05490(19) 0.34625(19) 0.23508(17) 0.0220(6) Uani 1 1 d . . .
C10 C 0.0338(2) 0.4381(2) 0.24124(18) 0.0273(6) Uani 1 1 d . . .
C11A C 0.0230(5) -0.1948(4) 0.1692(4) 0.0387(13) Uani 0.560(5) 1 d PD . 1
H11A H 0.0184 -0.1767 0.1180 0.046 Uiso 0.560(5) 1 calc PR . 1
H11B H -0.0156 -0.2424 0.1664 0.046 Uiso 0.560(5) 1 calc PR . 1
C12A C 0.1050(6) -0.2317(6) 0.2054(5) 0.0640(19) Uani 0.560(5) 1 d PD . 1
H12A H 0.1136 -0.2826 0.1771 0.096 Uiso 0.560(5) 1 calc PR . 1
H12B H 0.1102 -0.2502 0.2561 0.096 Uiso 0.560(5) 1 calc PR . 1
H12C H 0.1439 -0.1859 0.2064 0.096 Uiso 0.560(5) 1 calc PR . 1
C11B C 0.0653(6) -0.2001(5) 0.2099(5) 0.0387(13) Uani 0.440(5) 1 d PD . 2
H11C H 0.1142 -0.1830 0.1999 0.046 Uiso 0.440(5) 1 calc PR . 2
H11D H 0.0788 -0.2461 0.2488 0.046 Uiso 0.440(5) 1 calc PR . 2
C12B C 0.0109(8) -0.2397(8) 0.1411(6) 0.0640(19) Uani 0.440(5) 1 d PD . 2
H12D H 0.0350 -0.2926 0.1277 0.096 Uiso 0.440(5) 1 calc PR . 2
H12E H 0.0005 -0.1965 0.1008 0.096 Uiso 0.440(5) 1 calc PR . 2
H12F H -0.0383 -0.2559 0.1497 0.096 Uiso 0.440(5) 1 calc PR . 2
C13 C 0.1745(2) 0.0643(2) 0.06325(19) 0.0328(7) Uani 1 1 d . . .
H13A H 0.1817 0.0020 0.0798 0.039 Uiso 1 1 calc R . .
H13B H 0.2252 0.0864 0.0600 0.039 Uiso 1 1 calc R . .
C14 C 0.1139(3) 0.0689(3) -0.0122(2) 0.0513(11) Uani 1 1 d . . .
H14A H 0.1307 0.0322 -0.0470 0.077 Uiso 1 1 calc R . .
H14B H 0.1081 0.1303 -0.0295 0.077 Uiso 1 1 calc R . .
H14C H 0.0637 0.0472 -0.0091 0.077 Uiso 1 1 calc R . .
C15 C 0.2282(2) 0.2614(3) 0.1196(2) 0.0397(8) Uani 1 1 d . . .
H15A H 0.2515 0.3032 0.1606 0.048 Uiso 1 1 calc R . .
H15B H 0.2711 0.2244 0.1132 0.048 Uiso 1 1 calc R . .
C16 C 0.1935(4) 0.3128(4) 0.0509(4) 0.0750(16) Uani 1 1 d . . .
H16A H 0.2335 0.3511 0.0418 0.113 Uiso 1 1 calc R . .
H16B H 0.1504 0.3492 0.0562 0.113 Uiso 1 1 calc R . .
H16C H 0.1735 0.2721 0.0092 0.113 Uiso 1 1 calc R . .
C17 C 0.0783(2) 0.5170(2) 0.2273(2) 0.0344(8) Uani 1 1 d . . .
H17A H 0.0967 0.5041 0.1843 0.041 Uiso 1 1 calc R . .
H17B H 0.0423 0.5680 0.2140 0.041 Uiso 1 1 calc R . .
C18 C 0.1477(3) 0.5425(3) 0.2917(2) 0.0490(10) Uani 1 1 d . . .
H18A H 0.1734 0.5942 0.2785 0.073 Uiso 1 1 calc R . .
H18B H 0.1847 0.4930 0.3044 0.073 Uiso 1 1 calc R . .
H18C H 0.1301 0.5569 0.3343 0.073 Uiso 1 1 calc R . .
C19 C 0.09105(19) 0.15596(18) 0.35278(18) 0.0231(6) Uani 1 1 d . . .
C20 C 0.03345(18) 0.2527(2) 0.43275(17) 0.0262(6) Uani 1 1 d . . .
H20A H 0.0594 0.2914 0.4745 0.039 Uiso 1 1 calc R . .
H20B H -0.0069 0.2179 0.4448 0.039 Uiso 1 1 calc R . .
H20C H 0.0093 0.2888 0.3888 0.039 Uiso 1 1 calc R . .
C21 C 0.15780(19) 0.1725(2) 0.47551(19) 0.0261(7) Uani 1 1 d . . .
C22 C 0.1829(2) 0.1962(2) 0.54977(19) 0.0306(7) Uani 1 1 d . . .
H22 H 0.1515 0.2315 0.5707 0.037 Uiso 1 1 calc R . .
C23 C 0.2558(2) 0.1661(2) 0.5917(2) 0.0370(9) Uani 1 1 d . . .
H23 H 0.2748 0.1808 0.6426 0.044 Uiso 1 1 calc R . .
C24 C 0.3019(2) 0.1145(2) 0.5604(2) 0.0397(9) Uani 1 1 d . . .
H24 H 0.3519 0.0955 0.5907 0.048 Uiso 1 1 calc R . .
C25 C 0.2769(2) 0.0904(2) 0.4868(2) 0.0354(8) Uani 1 1 d . . .
H25 H 0.3082 0.0549 0.4658 0.043 Uiso 1 1 calc R . .
C26 C 0.20356(18) 0.1207(2) 0.44483(19) 0.0287(7) Uani 1 1 d . . .
C27 C 0.1938(2) 0.0596(3) 0.3219(2) 0.0411(9) Uani 1 1 d . . .
H27A H 0.2389 0.0259 0.3520 0.062 Uiso 1 1 calc R . .
H27B H 0.2105 0.0995 0.2890 0.062 Uiso 1 1 calc R . .
H27C H 0.1540 0.0189 0.2923 0.062 Uiso 1 1 calc R . .
P1 P 0.0000 0.5000 0.0000 0.0480(4) Uani 1 2 d S . .
F1A F 0.05751(17) 0.5746(2) 0.04707(15) 0.0505(7) Uani 0.845(3) 1 d P A 1
F2A F 0.0421(2) 0.4297(2) 0.06033(17) 0.0629(9) Uani 0.845(3) 1 d P A 1
F3A F -0.06029(19) 0.5203(3) 0.0455(2) 0.0658(9) Uani 0.845(3) 1 d P A 1
F1B F -0.0332(10) 0.4630(13) 0.0575(9) 0.0505(7) Uani 0.155(3) 1 d P A 2
F2B F -0.0008(12) 0.5986(12) 0.0395(10) 0.0629(9) Uani 0.155(3) 1 d P A 2
F3B F 0.0848(10) 0.4788(14) 0.0553(11) 0.0658(9) Uani 0.155(3) 1 d P A 2

loop_
_atom_site_aniso_label
_atom_site_aniso_U_11
_atom_site_aniso_U_22
_atom_site_aniso_U_33
_atom_site_aniso_U_23
_atom_site_aniso_U_13
_atom_site_aniso_U_12
Ir1 0.02278(12) 0.01678(11) 0.02428(12) 0.000 0.01185(8) 0.000
N1 0.038(2) 0.0190(19) 0.042(2) 0.000 0.0234(18) 0.000
N2 0.0209(13) 0.0216(13) 0.0231(13) 0.0017(9) 0.0088(11) 0.0018(9)
N3 0.0197(17) 0.0183(17) 0.0206(16) 0.000 0.0044(13) 0.000
N4 0.0209(12) 0.0214(13) 0.0274(13) 0.0036(10) 0.0085(10) 0.0005(10)
N5 0.0268(13) 0.0238(13) 0.0350(14) 0.0088(11) 0.0148(12) 0.0060(11)
C1 0.061(2) 0.0177(16) 0.062(2) -0.0068(16) 0.043(2) -0.0020(16)
C2A 0.0325(15) 0.0203(13) 0.0281(15) 0.0001(11) 0.0078(11) -0.0002(11)
C2B 0.0325(15) 0.0203(13) 0.0281(15) 0.0001(11) 0.0078(11) -0.0002(11)
C3 0.048(2) 0.0264(17) 0.046(2) -0.0054(15) 0.0286(17) 0.0002(15)
C4 0.0276(16) 0.0254(16) 0.0274(15) -0.0021(12) 0.0152(13) 0.0027(12)
C5 0.0279(16) 0.0295(17) 0.0292(16) 0.0028(13) 0.0131(13) 0.0054(13)
C6 0.0236(15) 0.0314(17) 0.0296(16) 0.0057(13) 0.0117(13) 0.0039(13)
C7 0.0202(14) 0.0264(16) 0.0247(15) 0.0047(12) 0.0066(12) -0.0008(12)
C8 0.0229(15) 0.0287(16) 0.0199(14) 0.0011(12) 0.0039(12) -0.0046(13)
C9 0.0229(15) 0.0212(15) 0.0198(14) -0.0001(11) 0.0033(12) -0.0028(11)
C10 0.0325(15) 0.0203(13) 0.0281(15) 0.0001(11) 0.0078(11) -0.0002(11)
C11A 0.055(4) 0.020(2) 0.050(4) 0.002(3) 0.028(3) 0.006(3)
C12A 0.093(5) 0.048(4) 0.057(4) 0.005(3) 0.031(4) 0.027(4)
C11B 0.055(4) 0.020(2) 0.050(4) 0.002(3) 0.028(3) 0.006(3)
C12B 0.093(5) 0.048(4) 0.057(4) 0.005(3) 0.031(4) 0.027(4)
C13 0.0341(18) 0.0339(18) 0.0375(18) 0.0021(14) 0.0214(15) 0.0070(14)
C14 0.057(3) 0.059(3) 0.039(2) -0.0084(19) 0.0163(19) 0.020(2)
C15 0.0354(19) 0.039(2) 0.055(2) 0.0012(17) 0.0283(17) -0.0020(16)
C16 0.074(4) 0.072(3) 0.097(4) 0.034(3) 0.053(3) 0.011(3)
C17 0.0383(19) 0.0235(16) 0.0409(19) 0.0010(14) 0.0113(15) -0.0037(14)
C18 0.049(2) 0.040(2) 0.053(2) 0.0021(18) 0.0085(19) -0.0161(18)
C19 0.0260(16) 0.0183(15) 0.0284(16) 0.0059(11) 0.0135(13) 0.0024(11)
C20 0.0219(15) 0.0292(16) 0.0262(15) -0.0003(13) 0.0054(12) 0.0044(13)
C21 0.0206(15) 0.0238(15) 0.0332(17) 0.0081(13) 0.0073(13) -0.0026(12)
C22 0.0284(16) 0.0261(17) 0.0347(17) 0.0062(14) 0.0060(14) -0.0045(13)
C23 0.0310(19) 0.0324(19) 0.038(2) 0.0110(14) -0.0035(15) -0.0086(14)
C24 0.0252(17) 0.0322(19) 0.053(2) 0.0178(16) -0.0001(16) -0.0034(14)
C25 0.0241(16) 0.0293(17) 0.053(2) 0.0152(15) 0.0115(15) 0.0026(13)
C26 0.0226(15) 0.0241(16) 0.0396(18) 0.0106(13) 0.0101(14) 0.0002(12)
C27 0.043(2) 0.045(2) 0.043(2) 0.0106(17) 0.0249(17) 0.0208(17)
P1 0.0393(7) 0.0575(9) 0.0424(7) 0.0174(7) 0.0056(6) -0.0168(7)
F1A 0.0446(16) 0.0551(17) 0.0468(15) 0.0154(13) 0.0067(12) -0.0178(13)
F2A 0.0643(19) 0.0575(19) 0.0542(17) 0.0156(14) -0.0002(15) -0.0065(16)
F3A 0.0476(17) 0.077(2) 0.074(2) -0.0050(18) 0.0204(16) -0.0183(17)
F1B 0.0446(16) 0.0551(17) 0.0468(15) 0.0154(13) 0.0067(12) -0.0178(13)
F2B 0.0643(19) 0.0575(19) 0.0542(17) 0.0156(14) -0.0002(15) -0.0065(16)
F3B 0.0476(17) 0.077(2) 0.074(2) -0.0050(18) 0.0204(16) -0.0183(17)

loop_
_atom_type_symbol
_atom_type_description
_atom_type_scat_dispersion_real
_atom_type_scat_dispersion_imag
_atom_type_scat_source
C C 0.0181 0.0091 'International Tables Vol C Tables 4.2.6.8 and 6.1.1.4'
H H 0.0000 0.0000 'International Tables Vol C Tables 4.2.6.8 and 6.1.1.4'
F F 0.0727 0.0534 'International Tables Vol C Tables 4.2.6.8 and 6.1.1.4'
Ir Ir -4.7710 6.5667 'International Tables Vol C Tables 4.2.6.8 and 6.1.1.4'
N N 0.0311 0.0180 'International Tables Vol C Tables 4.2.6.8 and 6.1.1.4'
P P 0.2955 0.4335 'International Tables Vol C Tables 4.2.6.8 and 6.1.1.4'

loop_
_geom_angle_atom_site_label_1
_geom_angle_atom_site_label_2
_geom_angle_atom_site_label_3
_geom_angle
_geom_angle_site_symmetry_1
_geom_angle_site_symmetry_3
N2 Ir1 N2 179.73(13) . 2
N2 Ir1 N1 90.14(7) . .
N2 Ir1 N1 90.14(7) 2 .
N2 Ir1 N3 89.86(7) . .
N2 Ir1 N3 89.86(7) 2 .
N1 Ir1 N3 180.0 . .
N2 Ir1 C19 90.89(11) . .
N2 Ir1 C19 89.12(11) 2 .
N1 Ir1 C19 88.81(7) . .
N3 Ir1 C19 91.19(7) . .
N2 Ir1 C19 89.12(11) . 2
N2 Ir1 C19 90.89(11) 2 2
N1 Ir1 C19 88.81(7) . 2
N3 Ir1 C19 91.19(7) . 2
C19 Ir1 C19 177.62(15) . 2
C1 N1 C1 109.0(4) . 2
C1 N1 Ir1 125.5(2) . .
C1 N1 Ir1 125.5(2) 2 .
C4 N2 C7 108.7(3) . .
C4 N2 Ir1 125.2(2) . .
C7 N2 Ir1 126.1(2) . .
C9 N3 C9 108.0(3) . 2
C9 N3 Ir1 126.02(17) . .
C9 N3 Ir1 126.02(17) 2 .
C19 N4 C21 112.0(3) . .
C19 N4 C20 129.0(3) . .
C21 N4 C20 119.0(3) . .
C19 N5 C26 111.7(3) . .
C19 N5 C27 128.9(3) . .
C26 N5 C27 119.4(3) . .
N1 C1 C3 124.3(3) . .
N1 C1 C2A 110.1(4) . .
C3 C1 C2A 125.3(4) . .
N1 C1 C2B 105.2(4) . .
C3 C1 C2B 126.8(4) . .
C1 C2A C11A 126.2(5) . .
C1 C2A C2A 99.2(3) . 2
C11A C2A C2A 126.4(4) . 2
C2B C2B C11B 124.4(5) 2 .
C2B C2B C1 99.3(5) 2 .
C11B C2B C1 124.1(7) . .
C4 C3 C1 126.4(3) . .
C4 C3 H3 116.8 . .
C1 C3 H3 116.8 . .
N2 C4 C3 124.6(3) . .
N2 C4 C5 108.6(3) . .
C3 C4 C5 126.3(3) . .
C6 C5 C4 106.8(3) . .
C6 C5 C13 128.4(3) . .
C4 C5 C13 124.5(3) . .
C5 C6 C7 107.5(3) . .
C5 C6 C15 127.7(3) . .
C7 C6 C15 124.8(3) . .
N2 C7 C8 124.2(3) . .
N2 C7 C6 108.3(3) . .
C8 C7 C6 126.6(3) . .
C7 C8 C9 126.6(3) . .
C7 C8 H8 116.7 . .
C9 C8 H8 116.7 . .
N3 C9 C8 124.0(3) . .
N3 C9 C10 108.8(3) . .
C8 C9 C10 126.9(3) . .
C10 C10 C9 107.21(18) 2 .
C10 C10 C17 127.57(19) 2 .
C9 C10 C17 125.2(3) . .
C2A C11A C12A 114.1(7) . .
C2A C11A H11A 108.7 . .
C12A C11A H11A 108.7 . .
C2A C11A H11B 108.7 . .
C12A C11A H11B 108.7 . .
H11A C11A H11B 107.6 . .
C12B C11B C2B 115.4(9) . .
C12B C11B H11C 108.4 . .
C2B C11B H11C 108.4 . .
C12B C11B H11D 108.4 . .
C2B C11B H11D 108.4 . .
H11C C11B H11D 107.5 . .
C11B C12B H12D 109.5 . .
C11B C12B H12E 109.5 . .
H12D C12B H12E 109.5 . .
C11B C12B H12F 109.5 . .
H12D C12B H12F 109.5 . .
H12E C12B H12F 109.5 . .
C5 C13 C14 111.5(3) . .
C5 C13 H13A 109.3 . .
C14 C13 H13A 109.3 . .
C5 C13 H13B 109.3 . .
C14 C13 H13B 109.3 . .
H13A C13 H13B 108.0 . .
C13 C14 H14A 109.5 . .
C13 C14 H14B 109.5 . .
H14A C14 H14B 109.5 . .
C13 C14 H14C 109.5 . .
H14A C14 H14C 109.5 . .
H14B C14 H14C 109.5 . .
C16 C15 C6 114.3(4) . .
C16 C15 H15A 108.7 . .
C6 C15 H15A 108.7 . .
C16 C15 H15B 108.7 . .
C6 C15 H15B 108.7 . .
H15A C15 H15B 107.6 . .
C15 C16 H16A 109.5 . .
C15 C16 H16B 109.5 . .
H16A C16 H16B 109.5 . .
C15 C16 H16C 109.5 . .
H16A C16 H16C 109.5 . .
H16B C16 H16C 109.5 . .
C18 C17 C10 114.3(3) . .
C18 C17 H17A 108.7 . .
C10 C17 H17A 108.7 . .
C18 C17 H17B 108.7 . .
C10 C17 H17B 108.7 . .
H17A C17 H17B 107.6 . .
C17 C18 H18A 109.5 . .
C17 C18 H18B 109.5 . .
H18A C18 H18B 109.5 . .
C17 C18 H18C 109.5 . .
H18A C18 H18C 109.5 . .
H18B C18 H18C 109.5 . .
N4 C19 N5 104.1(3) . .
N4 C19 Ir1 127.6(2) . .
N5 C19 Ir1 128.2(2) . .
N4 C20 H20A 109.5 . .
N4 C20 H20B 109.5 . .
H20A C20 H20B 109.5 . .
N4 C20 H20C 109.5 . .
H20A C20 H20C 109.5 . .
H20B C20 H20C 109.5 . .
C26 C21 N4 106.3(3) . .
C26 C21 C22 121.6(3) . .
N4 C21 C22 132.0(3) . .
C23 C22 C21 116.9(3) . .
C23 C22 H22 121.5 . .
C21 C22 H22 121.5 . .
C22 C23 C24 121.3(4) . .
C22 C23 H23 119.4 . .
C24 C23 H23 119.4 . .
C25 C24 C23 121.9(3) . .
C25 C24 H24 119.0 . .
C23 C24 H24 119.0 . .
C24 C25 C26 116.7(4) . .
C24 C25 H25 121.7 . .
C26 C25 H25 121.7 . .
C21 C26 C25 121.6(3) . .
C21 C26 N5 105.9(3) . .
C25 C26 N5 132.5(3) . .
N5 C27 H27A 109.5 . .
N5 C27 H27B 109.5 . .
H27A C27 H27B 109.5 . .
N5 C27 H27C 109.5 . .
H27A C27 H27C 109.5 . .
H27B C27 H27C 109.5 . .
F1B P1 F1B 180.0(14) 5_565 .
F2A P1 F2A 180.0(2) . 5_565
F1B P1 F3B 92.4(9) 5_565 .
F1B P1 F3B 87.6(9) . .
F3B P1 F3B 180.0(9) . 5_565
F2A P1 F1A 90.81(15) . 5_565
F2A P1 F1A 89.19(15) 5_565 5_565
F1A P1 F1A 180.0(3) 5_565 .
F2A P1 F3A 90.6(2) . 5_565
F2A P1 F3A 89.4(2) 5_565 5_565
F1A P1 F3A 89.44(16) 5_565 5_565
F1A P1 F3A 90.56(16) . 5_565
F2A P1 F3A 89.4(2) . .
F2A P1 F3A 90.6(2) 5_565 .
F3A P1 F3A 180.00(18) 5_565 .
F1B P1 F2B 86.7(10) 5_565 5_565
F1B P1 F2B 93.3(10) . 5_565
F3B P1 F2B 88.7(10) . 5_565
F3B P1 F2B 91.3(10) 5_565 5_565
F3B P1 F2B 91.3(10) . .
F3B P1 F2B 88.7(10) 5_565 .
F2B P1 F2B 180.0(11) 5_565 .

loop_
_geom_bond_atom_site_label_1
_geom_bond_atom_site_label_2
_geom_bond_distance
_geom_bond_site_symmetry_2
Ir1 N2 2.020(3) .
Ir1 N2 2.020(3) 2
Ir1 N1 2.025(4) .
Ir1 N3 2.028(3) .
Ir1 C19 2.128(3) .
Ir1 C19 2.128(3) 2
N1 C1 1.363(4) .
N1 C1 1.363(4) 2
N2 C4 1.363(4) .
N2 C7 1.369(4) .
N3 C9 1.370(4) .
N3 C9 1.370(4) 2
N4 C19 1.369(4) .
N4 C21 1.389(4) .
N4 C20 1.457(4) .
N5 C19 1.373(4) .
N5 C26 1.397(5) .
N5 C27 1.464(4) .
C1 C3 1.401(5) .
C1 C2A 1.442(7) .
C1 C2B 1.540(8) .
C2A C11A 1.494(9) .
C2A C2A 1.604(12) 2
C2B C2B 1.405(16) 2
C2B C11B 1.509(11) .
C3 C4 1.388(5) .
C3 H3 0.9500 .
C4 C5 1.457(4) .
C5 C6 1.360(5) .
C5 C13 1.498(5) .
C6 C7 1.450(4) .
C6 C15 1.507(5) .
C7 C8 1.392(5) .
C8 C9 1.397(5) .
C8 H8 0.9500 .
C9 C10 1.455(4) .
C10 C10 1.355(7) 2
C10 C17 1.506(5) .
C11A C12A 1.527(11) .
C11A H11A 0.9900 .
C11A H11B 0.9900 .
C12A H12A 0.9800 .
C12A H12B 0.9800 .
C12A H12C 0.9800 .
C11B C12B 1.495(13) .
C11B H11C 0.9900 .
C11B H11D 0.9900 .
C12B H12D 0.9800 .
C12B H12E 0.9800 .
C12B H12F 0.9800 .
C13 C14 1.512(6) .
C13 H13A 0.9900 .
C13 H13B 0.9900 .
C14 H14A 0.9800 .
C14 H14B 0.9800 .
C14 H14C 0.9800 .
C15 C16 1.483(7) .
C15 H15A 0.9900 .
C15 H15B 0.9900 .
C16 H16A 0.9800 .
C16 H16B 0.9800 .
C16 H16C 0.9800 .
C17 C18 1.504(5) .
C17 H17A 0.9900 .
C17 H17B 0.9900 .
C18 H18A 0.9800 .
C18 H18B 0.9800 .
C18 H18C 0.9800 .
C20 H20A 0.9800 .
C20 H20B 0.9800 .
C20 H20C 0.9800 .
C21 C26 1.388(5) .
C21 C22 1.391(5) .
C22 C23 1.383(5) .
C22 H22 0.9500 .
C23 C24 1.399(6) .
C23 H23 0.9500 .
C24 C25 1.382(6) .
C24 H24 0.9500 .
C25 C26 1.391(5) .
C25 H25 0.9500 .
C27 H27A 0.9800 .
C27 H27B 0.9800 .
C27 H27C 0.9800 .
P1 F1B 1.507(15) 5_565
P1 F1B 1.507(15) .
P1 F2A 1.576(3) .
P1 F2A 1.576(3) 5_565
P1 F3B 1.594(19) .
P1 F3B 1.594(19) 5_565
P1 F1A 1.604(3) 5_565
P1 F1A 1.604(3) .
P1 F3A 1.612(3) 5_565
P1 F3A 1.612(3) .
P1 F2B 1.67(2) 5_565
P1 F2B 1.67(2) .

loop_
_geom_torsion_atom_site_label_1
_geom_torsion_atom_site_label_2
_geom_torsion_atom_site_label_3
_geom_torsion_atom_site_label_4
_geom_torsion
_geom_torsion_site_symmetry_1
_geom_torsion_site_symmetry_4
N2 Ir1 N1 C1 -16.9(3) . .
N2 Ir1 N1 C1 163.1(3) 2 .
C19 Ir1 N1 C1 -107.8(3) . .
C19 Ir1 N1 C1 72.2(3) 2 .
N2 Ir1 N1 C1 163.1(3) . 2
N2 Ir1 N1 C1 -16.9(3) 2 2
C19 Ir1 N1 C1 72.2(3) . 2
C19 Ir1 N1 C1 -107.8(3) 2 2
N1 Ir1 N2 C4 19.3(2) . .
N3 Ir1 N2 C4 -160.7(2) . .
C19 Ir1 N2 C4 108.1(3) . .
C19 Ir1 N2 C4 -69.5(3) 2 .
N1 Ir1 N2 C7 -163.4(2) . .
N3 Ir1 N2 C7 16.6(2) . .
C19 Ir1 N2 C7 -74.6(3) . .
C19 Ir1 N2 C7 107.8(3) 2 .
N2 Ir1 N3 C9 -15.81(17) . .
N2 Ir1 N3 C9 164.19(17) 2 .
C19 Ir1 N3 C9 75.07(18) . .
C19 Ir1 N3 C9 -104.93(18) 2 .
N2 Ir1 N3 C9 164.19(17) . 2
N2 Ir1 N3 C9 -15.81(17) 2 2
C19 Ir1 N3 C9 -104.93(18) . 2
C19 Ir1 N3 C9 75.07(18) 2 2
C1 N1 C1 C3 -173.6(5) 2 .
Ir1 N1 C1 C3 6.4(5) . .
C1 N1 C1 C2A 12.6(3) 2 .
Ir1 N1 C1 C2A -167.4(3) . .
C1 N1 C1 C2B -14.1(4) 2 .
Ir1 N1 C1 C2B 165.9(4) . .
N1 C1 C2A C11A -178.4(6) . .
C3 C1 C2A C11A 7.8(10) . .
C2B C1 C2A C11A -95.0(11) . .
N1 C1 C2A C2A -28.9(7) . 2
C3 C1 C2A C2A 157.4(5) . 2
C2B C1 C2A C2A 54.5(9) . 2
N1 C1 C2B C2B 39.0(9) . 2
C3 C1 C2B C2B -162.2(7) . 2
C2A C1 C2B C2B -65.8(10) . 2
N1 C1 C2B C11B -177.7(8) . .
C3 C1 C2B C11B -18.8(11) . .
C2A C1 C2B C11B 77.5(11) . .
N1 C1 C3 C4 9.9(7) . .
C2A C1 C3 C4 -177.2(5) . .
C2B C1 C3 C4 -145.2(6) . .
C7 N2 C4 C3 170.9(3) . .
Ir1 N2 C4 C3 -11.4(5) . .
C7 N2 C4 C5 -1.7(3) . .
Ir1 N2 C4 C5 176.0(2) . .
C1 C3 C4 N2 -7.2(6) . .
C1 C3 C4 C5 164.1(4) . .
N2 C4 C5 C6 3.3(4) . .
C3 C4 C5 C6 -169.1(3) . .
N2 C4 C5 C13 -172.1(3) . .
C3 C4 C5 C13 15.5(5) . .
C4 C5 C6 C7 -3.4(4) . .
C13 C5 C6 C7 171.7(3) . .
C4 C5 C6 C15 179.7(3) . .
C13 C5 C6 C15 -5.2(6) . .
C4 N2 C7 C8 169.6(3) . .
Ir1 N2 C7 C8 -8.1(4) . .
C4 N2 C7 C6 -0.4(3) . .
Ir1 N2 C7 C6 -178.1(2) . .
C5 C6 C7 N2 2.5(4) . .
C15 C6 C7 N2 179.5(3) . .
C5 C6 C7 C8 -167.2(3) . .
C15 C6 C7 C8 9.7(5) . .
N2 C7 C8 C9 -9.0(5) . .
C6 C7 C8 C9 159.2(3) . .
C9 N3 C9 C8 -173.6(4) 2 .
Ir1 N3 C9 C8 6.4(4) . .
C9 N3 C9 C10 0.28(15) 2 .
Ir1 N3 C9 C10 -179.72(15) . .
C7 C8 C9 N3 9.8(5) . .
C7 C8 C9 C10 -162.9(3) . .
N3 C9 C10 C10 -0.8(4) . 2
C8 C9 C10 C10 172.8(3) . 2
N3 C9 C10 C17 -178.5(3) . .
C8 C9 C10 C17 -4.9(5) . .
C1 C2A C11A C12A 78.9(9) . .
C2A C2A C11A C12A -62.7(11) 2 .
C2B C2B C11B C12B 59.1(15) 2 .
C1 C2B C11B C12B -75.4(11) . .
C6 C5 C13 C14 -95.5(4) . .
C4 C5 C13 C14 78.8(4) . .
C5 C6 C15 C16 87.3(5) . .
C7 C6 C15 C16 -89.0(5) . .
C10 C10 C17 C18 100.2(5) 2 .
C9 C10 C17 C18 -82.5(4) . .
C21 N4 C19 N5 -0.9(3) . .
C20 N4 C19 N5 176.2(3) . .
C21 N4 C19 Ir1 175.2(2) . .
C20 N4 C19 Ir1 -7.7(4) . .
C26 N5 C19 N4 0.1(3) . .
C27 N5 C19 N4 -179.1(3) . .
C26 N5 C19 Ir1 -176.0(2) . .
C27 N5 C19 Ir1 4.8(5) . .
N2 Ir1 C19 N4 147.2(3) . .
N2 Ir1 C19 N4 -32.5(3) 2 .
N1 Ir1 C19 N4 -122.7(2) . .
N3 Ir1 C19 N4 57.3(2) . .
N2 Ir1 C19 N5 -37.6(3) . .
N2 Ir1 C19 N5 142.7(3) 2 .
N1 Ir1 C19 N5 52.6(3) . .
N3 Ir1 C19 N5 -127.4(3) . .
C19 N4 C21 C26 1.4(3) . .
C20 N4 C21 C26 -176.0(3) . .
C19 N4 C21 C22 179.0(3) . .
C20 N4 C21 C22 1.6(5) . .
C26 C21 C22 C23 0.2(5) . .
N4 C21 C22 C23 -177.1(3) . .
C21 C22 C23 C24 0.2(5) . .
C22 C23 C24 C25 -0.7(5) . .
C23 C24 C25 C26 0.6(5) . .
N4 C21 C26 C25 177.7(3) . .
C22 C21 C26 C25 -0.3(5) . .
N4 C21 C26 N5 -1.2(3) . .
C22 C21 C26 N5 -179.2(3) . .
C24 C25 C26 C21 -0.1(5) . .
C24 C25 C26 N5 178.4(3) . .
C19 N5 C26 C21 0.7(3) . .
C27 N5 C26 C21 -180.0(3) . .
C19 N5 C26 C25 -178.0(3) . .
C27 N5 C26 C25 1.3(5) . .
